data_1536312
loop_
_publ_author_name
'Deiseroth, H.J.'
'Reiner, C.'
'Xhaxhiu, K.'
'Schlosser, M.'
'Kienle, L.'

_publ_section_title
;
 X-ray and transmission electron microscopy investigations of the new
 solids In5 S5 Cl, In5 Se5 Cl, In5 S5 Br and In5 Se5 Br
;
_journal_name_full 'Zeitschrift fuer Anorganische und Allgemeine Chemie'
_journal_page_first 2319
_journal_page_last 2328
_journal_volume 630
_journal_year 2004
_chemical_formula_sum 'Br In5 S5'
_chemical_name_systematic 'In5 S5 Br'
_space_group_IT_number 31
_symmetry_space_group_name_Hall 'P 2ac -2'
_symmetry_space_group_name_H-M 'P m n 21'
_cell_angle_alpha 90
_cell_angle_beta 90
_cell_angle_gamma 90
_cell_formula_units_Z 2
_cell_length_a 3.9201
_cell_length_b 9.0562
_cell_length_c 14.8116
_cell_volume 525.830
_citation_journal_id_ASTM ZAACAB
_cod_data_source_file Deiseroth_ZAACAB_2004_1694.cif
_cod_data_source_block Br1In5S5
_cod_original_cell_volume 525.8297
_cod_original_formula_sum 'Br1 In5 S5'
_cod_database_code 1536312

loop_
_symmetry_equiv_pos_as_xyz
x,y,z
-x+1/2,-y,z+1/2
-x,y,z
x+1/2,-y,z+1/2

loop_
_atom_site_label
_atom_site_type_symbol
_atom_site_fract_x
_atom_site_fract_y
_atom_site_fract_z
_atom_site_occupancy
_atom_site_U_iso_or_equiv
S5 S-2 0 1.0296 0.25006 1 0.0
S3 S-2 0 0.7715 0.5651 1 0.0
In4 In+2 -0.5 0.47837 0.25592 1 0.0
S4 S-2 -0.5 1.0611 0.45405 1 0.0
In3 In+2 -0.5 0.18659 0.30168 1 0.0
In2 In+2 -0.5 0.60636 0.52635 1 0.0
S2 S-2 -0.5 0.4344 0.6621 1 0.0
Br1 Br-1 -1 0.40268 0.45688 1 0.0
In1 In+2 0 0.88742 0.4022 1 0.0
In5 In+2 -0.5 -0.14121 0.1116 1 0.0
S1 S-2 -0.5 0.70159 0.36074 1 0.0
